data_7037175
loop_
_publ_author_name
'\<Skalamera, \/Dani'
'Sanders, Ernest'
'Vianello, Robert'
'Mar\<savelski, Aleksandra'
'Pevec, Andrej'
'Turel, Iztok'
'Kirin, Sre\'cko I'

_publ_section_title
;
 Synthesis and characterization of ML and ML2 metal complexes with amino
 acid substituted bis(2-picolyl)amine ligands.
;
_journal_issue 7
_journal_name_full 'Dalton transactions (Cambridge, England : 2003)'
_journal_page_first 2845
_journal_page_last 2858
_journal_paper_doi 10.1039/c5dt03387j
_journal_volume 45
_journal_year 2016
_chemical_absolute_configuration ad
_chemical_formula_sum 'C20 H21 N5 O6 Zn'
_chemical_formula_weight 492.79
_chemical_name_systematic
;
 ?
;
_space_group_IT_number 4
_symmetry_cell_setting monoclinic
_symmetry_space_group_name_Hall 'P 2yb'
_symmetry_space_group_name_H-M 'P 1 21 1'
_atom_sites_solution_hydrogens geom
_atom_sites_solution_primary direct
_atom_sites_solution_secondary difmap
_audit_creation_method SHELXL-97
_audit_update_record
;
2015-10-29 deposited with the CCDC.
2015-11-08 downloaded from the CCDC.
;
_cell_angle_alpha 90.00
_cell_angle_beta 110.727(3)
_cell_angle_gamma 90.00
_cell_formula_units_Z 2
_cell_length_a 7.3797(2)
_cell_length_b 17.4297(3)
_cell_length_c 8.7740(2)
_cell_measurement_reflns_used 3600
_cell_measurement_temperature 293(2)
_cell_measurement_theta_max 75.6543
_cell_measurement_theta_min 5.9552
_cell_volume 1055.52(5)
_computing_cell_refinement 'CrysAlis PRO (Agilent, 2011)'
_computing_data_collection 'CrysAlis PRO (Agilent, 2011)'
_computing_data_reduction 'CrysAlis PRO (Agilent, 2011)'
_computing_molecular_graphics 'DIAMOND (Brandenburg, 2011)'
_computing_publication_material 'WinGX (Farrugia, 1999)'
_computing_structure_refinement 'SHELXL-97 (Sheldrick, 2008)'
_computing_structure_solution 'SHELXS-97 (Sheldrick, 2008)'
_diffrn_ambient_temperature 293(2)
_diffrn_detector_area_resol_mean \w
_diffrn_measured_fraction_theta_full 0.987
_diffrn_measured_fraction_theta_max 0.987
_diffrn_measurement_device_type 'SuperNova (Cu) X-ray source'
_diffrn_measurement_method 'SuperNova, Dual, Cu at zero, Atlas'
_diffrn_radiation_monochromator Mirror
_diffrn_radiation_source 'SuperNova (Cu) X-ray source'
_diffrn_radiation_type CuK\a
_diffrn_radiation_wavelength 1.54184
_diffrn_reflns_av_R_equivalents 0.0261
_diffrn_reflns_av_unetI/netI 0.0355
_diffrn_reflns_limit_h_max 9
_diffrn_reflns_limit_h_min -5
_diffrn_reflns_limit_k_max 19
_diffrn_reflns_limit_k_min -21
_diffrn_reflns_limit_l_max 10
_diffrn_reflns_limit_l_min -10
_diffrn_reflns_number 5088
_diffrn_reflns_theta_full 75.84
_diffrn_reflns_theta_max 75.84
_diffrn_reflns_theta_min 5.96
_exptl_absorpt_coefficient_mu 2.045
_exptl_absorpt_correction_T_max 0.8535
_exptl_absorpt_correction_T_min 0.7490
_exptl_absorpt_correction_type multi-scan
_exptl_crystal_colour yellow
_exptl_crystal_density_diffrn 1.551
_exptl_crystal_density_method 'not measured'
_exptl_crystal_description prism
_exptl_crystal_F_000 508
_exptl_crystal_size_max 0.15
_exptl_crystal_size_mid 0.10
_exptl_crystal_size_min 0.08
_refine_diff_density_max 0.535
_refine_diff_density_min -0.733
_refine_diff_density_rms 0.070
_refine_ls_abs_structure_details 'Flack H D (1983), Acta Cryst. A39, 876-881'
_refine_ls_abs_structure_Flack 0.00(4)
_refine_ls_extinction_method none
_refine_ls_goodness_of_fit_ref 1.075
_refine_ls_hydrogen_treatment constr
_refine_ls_matrix_type full
_refine_ls_number_parameters 290
_refine_ls_number_reflns 3475
_refine_ls_number_restraints 1
_refine_ls_restrained_S_all 1.075
_refine_ls_R_factor_all 0.0549
_refine_ls_R_factor_gt 0.0535
_refine_ls_shift/su_max 0.0001
_refine_ls_shift/su_mean 0.0001
_refine_ls_structure_factor_coef Fsqd
_refine_ls_weighting_details 'calc w=1/[\s^2^(Fo^2^)+(0.1069P)^2^+0.3207P] where P=(Fo^2^+2Fc^2^)/3'
_refine_ls_weighting_scheme calc
_refine_ls_wR_factor_gt 0.1449
_refine_ls_wR_factor_ref 0.1482
_reflns_number_gt 3378
_reflns_number_total 3475
_reflns_threshold_expression >2\s(I)
_cod_data_source_file c5dt03387j2.cif
_cod_data_source_block 4n
_cod_depositor_comments 'Adding full bibliography for 7037170--7037179.cif.'
_cod_original_cell_volume 1055.52(4)
_cod_original_sg_symbol_H-M P21
_cod_database_code 7037175

loop_
_symmetry_equiv_pos_as_xyz
'x, y, z'
'-x, y+1/2, -z'

loop_
_atom_site_label
_atom_site_type_symbol
_atom_site_fract_x
_atom_site_fract_y
_atom_site_fract_z
_atom_site_U_iso_or_equiv
_atom_site_adp_type
_atom_site_occupancy
_atom_site_symmetry_multiplicity
_atom_site_calc_flag
_atom_site_refinement_flags
Zn1 Zn 0.57043(7) 0.30014(3) 0.11605(6) 0.03919(18) Uani 1 1 d .
N1 N 0.4831(5) 0.1907(2) 0.1562(5) 0.0401(7) Uani 1 1 d .
N2 N 0.3681(5) 0.3511(2) -0.0800(5) 0.0399(8) Uani 1 1 d .
N3 N 0.6107(5) 0.2335(2) -0.0954(4) 0.0362(7) Uani 1 1 d .
N4 N 0.9185(6) 0.3739(2) 0.1727(5) 0.0447(8) Uani 1 1 d .
N5 N 0.5669(7) 0.4069(3) 0.3695(6) 0.0495(9) Uani 1 1 d .
O1 O 0.8517(5) 0.3230(2) 0.2429(4) 0.0518(8) Uani 1 1 d .
O2 O 0.8143(7) 0.3973(3) 0.0372(5) 0.0602(9) Uani 1 1 d .
O3 O 1.0835(6) 0.3975(4) 0.2412(5) 0.0717(13) Uani 1 1 d .
O4 O 0.5054(6) 0.3402(2) 0.3140(5) 0.0567(9) Uani 1 1 d .
O5 O 0.5999(9) 0.4194(3) 0.5134(6) 0.0781(14) Uani 1 1 d .
O6 O 0.5878(12) 0.4550(3) 0.2757(8) 0.0923(18) Uani 1 1 d .
C1 C 0.4654(7) 0.1680(3) 0.2975(6) 0.0487(10) Uani 1 1 d .
H1 H 0.4835 0.2037 0.3803 0.058 Uiso 1 1 calc R
C2 C 0.4214(8) 0.0935(4) 0.3221(7) 0.0550(12) Uani 1 1 d .
H2 H 0.4093 0.0790 0.4201 0.066 Uiso 1 1 calc R
C3 C 0.3954(8) 0.0408(3) 0.1992(8) 0.0547(12) Uani 1 1 d .
H3 H 0.3662 -0.0099 0.2138 0.066 Uiso 1 1 calc R
C4 C 0.4127(8) 0.0634(3) 0.0549(7) 0.0510(11) Uani 1 1 d .
H4 H 0.3941 0.0285 -0.0294 0.061 Uiso 1 1 calc R
C5 C 0.4584(6) 0.1394(3) 0.0376(5) 0.0395(9) Uani 1 1 d .
C6 C 0.4737(7) 0.1688(3) -0.1203(5) 0.0424(9) Uani 1 1 d .
H6A H 0.5154 0.1271 -0.1735 0.051 Uiso 1 1 calc R
H6B H 0.3465 0.1851 -0.1922 0.051 Uiso 1 1 calc R
C7 C 0.5434(6) 0.2873(3) -0.2331(5) 0.0414(10) Uani 1 1 d .
H7A H 0.5034 0.2586 -0.3344 0.050 Uiso 1 1 calc R
H7B H 0.6494 0.3207 -0.2309 0.050 Uiso 1 1 calc R
C8 C 0.3760(6) 0.3353(3) -0.2272(6) 0.0388(8) Uani 1 1 d .
C9 C 0.2427(7) 0.3656(3) -0.3677(6) 0.0451(9) Uani 1 1 d .
H9 H 0.2515 0.3550 -0.4688 0.054 Uiso 1 1 calc R
C10 C 0.0954(7) 0.4120(3) -0.3556(7) 0.0515(12) Uani 1 1 d .
H10 H 0.0026 0.4321 -0.4489 0.062 Uiso 1 1 calc R
C11 C 0.0880(7) 0.4281(3) -0.2036(8) 0.0533(12) Uani 1 1 d .
H11 H -0.0089 0.4595 -0.1932 0.064 Uiso 1 1 calc R
C12 C 0.2267(7) 0.3968(3) -0.0678(7) 0.0463(10) Uani 1 1 d .
H12 H 0.2225 0.4076 0.0348 0.056 Uiso 1 1 calc R
C13 C 0.8159(6) 0.2086(3) -0.0652(6) 0.0407(9) Uani 1 1 d .
H13 H 0.8939 0.2555 -0.0375 0.049 Uiso 1 1 calc R
C14 C 0.8930(8) 0.1573(4) 0.0840(6) 0.0528(12) Uani 1 1 d .
H14A H 0.8851 0.1839 0.1773 0.079 Uiso 1 1 calc R
H14B H 1.0256 0.1444 0.1027 0.079 Uiso 1 1 calc R
H14C H 0.8169 0.1113 0.0663 0.079 Uiso 1 1 calc R
C15 C 0.8514(7) 0.1749(3) -0.2130(6) 0.0416(9) Uani 1 1 d .
C16 C 0.8339(12) 0.0965(3) -0.2478(8) 0.0662(16) Uani 1 1 d .
H16 H 0.7920 0.0636 -0.1836 0.079 Uiso 1 1 calc R
C17 C 0.8783(16) 0.0675(4) -0.3766(10) 0.084(2) Uani 1 1 d .
H17 H 0.8658 0.0152 -0.3983 0.101 Uiso 1 1 calc R
C18 C 0.9404(11) 0.1146(4) -0.4732(8) 0.0673(16) Uani 1 1 d .
H18 H 0.9723 0.0940 -0.5583 0.081 Uiso 1 1 calc R
C19 C 0.9556(8) 0.1926(4) -0.4440(7) 0.0533(11) Uani 1 1 d .
H19 H 0.9956 0.2252 -0.5099 0.064 Uiso 1 1 calc R
C20 C 0.9099(6) 0.2217(3) -0.3137(6) 0.0453(10) Uani 1 1 d .
H20 H 0.9191 0.2743 -0.2943 0.054 Uiso 1 1 calc R

loop_
_atom_site_aniso_label
_atom_site_aniso_U_11
_atom_site_aniso_U_22
_atom_site_aniso_U_33
_atom_site_aniso_U_23
_atom_site_aniso_U_13
_atom_site_aniso_U_12
Zn1 0.0465(3) 0.0378(3) 0.0331(3) -0.0008(2) 0.01387(19) -0.0011(2)
N1 0.0479(17) 0.0333(17) 0.0399(18) -0.0001(14) 0.0164(14) -0.0022(14)
N2 0.0440(17) 0.0396(19) 0.0380(18) 0.0009(15) 0.0169(14) 0.0034(14)
N3 0.0412(16) 0.0351(17) 0.0327(15) 0.0001(14) 0.0133(13) 0.0043(13)
N4 0.053(2) 0.045(2) 0.041(2) -0.0050(16) 0.0216(16) -0.0025(16)
N5 0.059(2) 0.051(2) 0.045(2) -0.0072(18) 0.0265(18) -0.0023(18)
O1 0.0501(16) 0.058(2) 0.0443(17) 0.0002(14) 0.0127(13) -0.0068(14)
O2 0.072(2) 0.059(2) 0.048(2) 0.0074(17) 0.0179(17) 0.0053(19)
O3 0.056(2) 0.106(4) 0.052(2) -0.011(2) 0.0177(17) -0.031(2)
O4 0.071(2) 0.052(2) 0.056(2) -0.0152(17) 0.0342(18) -0.0097(17)
O5 0.107(4) 0.086(3) 0.053(2) -0.027(2) 0.043(2) -0.022(3)
O6 0.154(6) 0.056(3) 0.089(4) 0.011(3) 0.071(4) -0.006(3)
C1 0.054(2) 0.054(3) 0.039(2) 0.001(2) 0.0180(19) -0.008(2)
C2 0.056(3) 0.064(3) 0.046(3) 0.012(2) 0.018(2) -0.010(2)
C3 0.054(3) 0.043(2) 0.067(3) 0.013(2) 0.021(2) -0.004(2)
C4 0.052(2) 0.041(2) 0.058(3) -0.001(2) 0.017(2) -0.0039(19)
C5 0.043(2) 0.040(2) 0.034(2) 0.0006(17) 0.0118(15) -0.0022(16)
C6 0.053(2) 0.042(2) 0.032(2) -0.0035(17) 0.0132(16) -0.0029(19)
C7 0.0509(19) 0.046(3) 0.0297(16) 0.0056(17) 0.0171(14) 0.0095(18)
C8 0.0443(19) 0.0360(19) 0.037(2) 0.0036(16) 0.0159(16) 0.0025(16)
C9 0.048(2) 0.045(2) 0.041(2) 0.0101(19) 0.0154(18) -0.0013(19)
C10 0.044(2) 0.049(3) 0.060(3) 0.019(2) 0.015(2) 0.0052(19)
C11 0.048(2) 0.044(2) 0.071(3) 0.010(2) 0.026(2) 0.006(2)
C12 0.046(2) 0.044(2) 0.052(3) 0.001(2) 0.0207(19) 0.0084(18)
C13 0.043(2) 0.041(2) 0.039(2) 0.0004(17) 0.0153(16) 0.0043(16)
C14 0.052(2) 0.065(3) 0.039(2) 0.008(2) 0.0135(18) 0.016(2)
C15 0.049(2) 0.040(2) 0.039(2) -0.0007(18) 0.0186(17) 0.0075(17)
C16 0.115(5) 0.039(3) 0.062(3) 0.005(2) 0.052(3) 0.013(3)
C17 0.153(8) 0.045(3) 0.075(4) -0.004(3) 0.066(5) 0.021(4)
C18 0.096(4) 0.067(4) 0.049(3) -0.005(3) 0.039(3) 0.017(3)
C19 0.058(3) 0.060(3) 0.048(3) 0.002(2) 0.026(2) 0.002(2)
C20 0.044(2) 0.047(2) 0.045(2) -0.0035(19) 0.0160(17) -0.0005(18)

loop_
_atom_type_symbol
_atom_type_description
_atom_type_scat_dispersion_real
_atom_type_scat_dispersion_imag
_atom_type_scat_source
C C 0.0181 0.0091 'International Tables Vol C Tables 4.2.6.8 and 6.1.1.4'
H H 0.0000 0.0000 'International Tables Vol C Tables 4.2.6.8 and 6.1.1.4'
N N 0.0311 0.0180 'International Tables Vol C Tables 4.2.6.8 and 6.1.1.4'
O O 0.0492 0.0322 'International Tables Vol C Tables 4.2.6.8 and 6.1.1.4'
Zn Zn -1.5491 0.6778 'International Tables Vol C Tables 4.2.6.8 and 6.1.1.4'

loop_
_geom_angle_atom_site_label_1
_geom_angle_atom_site_label_2
_geom_angle_atom_site_label_3
_geom_angle
O1 Zn1 N2 133.02(15)
O1 Zn1 O4 88.23(16)
N2 Zn1 O4 103.97(17)
O1 Zn1 N1 114.03(15)
N2 Zn1 N1 111.33(15)
O4 Zn1 N1 89.41(16)
O1 Zn1 N3 98.26(14)
N2 Zn1 N3 78.72(14)
O4 Zn1 N3 168.28(14)
N1 Zn1 N3 79.04(14)
C5 N1 C1 119.2(4)
C5 N1 Zn1 116.6(3)
C1 N1 Zn1 124.0(3)
C8 N2 C12 119.8(4)
C8 N2 Zn1 117.0(3)
C12 N2 Zn1 123.2(3)
C7 N3 C6 110.5(3)
C7 N3 C13 110.8(3)
C6 N3 C13 113.5(4)
C7 N3 Zn1 103.9(2)
C6 N3 Zn1 103.2(3)
C13 N3 Zn1 114.4(3)
O3 N4 O2 122.3(5)
O3 N4 O1 119.0(4)
O2 N4 O1 118.7(4)
O5 N5 O6 123.4(6)
O5 N5 O4 118.1(5)
O6 N5 O4 118.6(5)
N4 O1 Zn1 111.7(3)
N5 O4 Zn1 117.9(3)
N1 C1 C2 121.8(5)
N1 C1 H1 119.1
C2 C1 H1 119.1
C1 C2 C3 118.8(5)
C1 C2 H2 120.6
C3 C2 H2 120.6
C4 C3 C2 119.8(5)
C4 C3 H3 120.1
C2 C3 H3 120.1
C3 C4 C5 118.7(5)
C3 C4 H4 120.7
C5 C4 H4 120.7
N1 C5 C4 121.7(5)
N1 C5 C6 116.8(4)
C4 C5 C6 121.4(4)
N3 C6 C5 113.0(3)
N3 C6 H6A 109.0
C5 C6 H6A 109.0
N3 C6 H6B 109.0
C5 C6 H6B 109.0
H6A C6 H6B 107.8
N3 C7 C8 111.6(3)
N3 C7 H7A 109.3
C8 C7 H7A 109.3
N3 C7 H7B 109.3
C8 C7 H7B 109.3
H7A C7 H7B 108.0
N2 C8 C9 121.4(4)
N2 C8 C7 117.5(4)
C9 C8 C7 120.9(4)
C8 C9 C10 118.9(5)
C8 C9 H9 120.6
C10 C9 H9 120.6
C11 C10 C9 119.4(5)
C11 C10 H10 120.3
C9 C10 H10 120.3
C12 C11 C10 118.9(5)
C12 C11 H11 120.6
C10 C11 H11 120.6
N2 C12 C11 121.6(5)
N2 C12 H12 119.2
C11 C12 H12 119.2
N3 C13 C14 111.6(4)
N3 C13 C15 115.2(4)
C14 C13 C15 112.4(4)
N3 C13 H13 105.6
C14 C13 H13 105.6
C15 C13 H13 105.6
C13 C14 H14A 109.5
C13 C14 H14B 109.5
H14A C14 H14B 109.5
C13 C14 H14C 109.5
H14A C14 H14C 109.5
H14B C14 H14C 109.5
C20 C15 C16 117.7(5)
C20 C15 C13 120.2(4)
C16 C15 C13 122.1(5)
C17 C16 C15 120.5(6)
C17 C16 H16 119.8
C15 C16 H16 119.8
C18 C17 C16 121.1(6)
C18 C17 H17 119.4
C16 C17 H17 119.4
C17 C18 C19 119.8(5)
C17 C18 H18 120.1
C19 C18 H18 120.1
C18 C19 C20 118.9(5)
C18 C19 H19 120.6
C20 C19 H19 120.6
C15 C20 C19 122.1(5)
C15 C20 H20 119.0
C19 C20 H20 119.0

loop_
_geom_bond_atom_site_label_1
_geom_bond_atom_site_label_2
_geom_bond_distance
Zn1 O1 2.018(4)
Zn1 N2 2.040(4)
Zn1 O4 2.079(4)
Zn1 N1 2.083(4)
Zn1 N3 2.295(3)
N1 C5 1.335(6)
N1 C1 1.351(6)
N2 C8 1.342(6)
N2 C12 1.347(6)
N3 C7 1.469(5)
N3 C6 1.479(6)
N3 C13 1.506(5)
N4 O3 1.223(6)
N4 O2 1.234(6)
N4 O1 1.275(6)
N5 O5 1.217(7)
N5 O6 1.222(7)
N5 O4 1.280(6)
C1 C2 1.373(8)
C1 H1 0.9300
C2 C3 1.378(9)
C2 H2 0.9300
C3 C4 1.374(8)
C3 H3 0.9300
C4 C5 1.388(7)
C4 H4 0.9300
C5 C6 1.518(6)
C6 H6A 0.9700
C6 H6B 0.9700
C7 C8 1.509(6)
C7 H7A 0.9700
C7 H7B 0.9700
C8 C9 1.381(6)
C9 C10 1.389(8)
C9 H9 0.9300
C10 C11 1.382(9)
C10 H10 0.9300
C11 C12 1.379(8)
C11 H11 0.9300
C12 H12 0.9300
C13 C14 1.520(7)
C13 C15 1.528(6)
C13 H13 0.9800
C14 H14A 0.9600
C14 H14B 0.9600
C14 H14C 0.9600
C15 C20 1.380(7)
C15 C16 1.397(8)
C16 C17 1.379(9)
C16 H16 0.9300
C17 C18 1.369(11)
C17 H17 0.9300
C18 C19 1.381(9)
C18 H18 0.9300
C19 C20 1.396(7)
C19 H19 0.9300
C20 H20 0.9300

loop_
_geom_torsion_atom_site_label_1
_geom_torsion_atom_site_label_2
_geom_torsion_atom_site_label_3
_geom_torsion_atom_site_label_4
_geom_torsion
O1 Zn1 N1 C5 -104.9(3)
N2 Zn1 N1 C5 62.5(3)
O4 Zn1 N1 C5 167.3(3)
N3 Zn1 N1 C5 -10.7(3)
O1 Zn1 N1 C1 69.8(4)
N2 Zn1 N1 C1 -122.8(4)
O4 Zn1 N1 C1 -18.0(4)
N3 Zn1 N1 C1 164.0(4)
O1 Zn1 N2 C8 79.0(4)
O4 Zn1 N2 C8 179.9(3)
N1 Zn1 N2 C8 -85.2(3)
N3 Zn1 N2 C8 -11.8(3)
O1 Zn1 N2 C12 -103.3(4)
O4 Zn1 N2 C12 -2.4(4)
N1 Zn1 N2 C12 92.5(4)
N3 Zn1 N2 C12 165.9(4)
O1 Zn1 N3 C7 -106.7(3)
N2 Zn1 N3 C7 25.7(3)
O4 Zn1 N3 C7 130.2(7)
N1 Zn1 N3 C7 140.3(3)
O1 Zn1 N3 C6 138.0(3)
N2 Zn1 N3 C6 -89.7(3)
O4 Zn1 N3 C6 14.8(9)
N1 Zn1 N3 C6 24.9(3)
O1 Zn1 N3 C13 14.2(3)
N2 Zn1 N3 C13 146.6(3)
O4 Zn1 N3 C13 -108.9(8)
N1 Zn1 N3 C13 -98.8(3)
O3 N4 O1 Zn1 175.0(4)
O2 N4 O1 Zn1 -5.4(5)
N2 Zn1 O1 N4 -9.6(4)
O4 Zn1 O1 N4 -117.2(3)
N1 Zn1 O1 N4 154.2(3)
N3 Zn1 O1 N4 72.6(3)
O5 N5 O4 Zn1 -151.5(4)
O6 N5 O4 Zn1 29.2(7)
O1 Zn1 O4 N5 53.0(4)
N2 Zn1 O4 N5 -81.1(4)
N1 Zn1 O4 N5 167.0(4)
N3 Zn1 O4 N5 176.9(6)
C5 N1 C1 C2 -0.5(7)
Zn1 N1 C1 C2 -175.0(4)
N1 C1 C2 C3 0.2(8)
C1 C2 C3 C4 -0.3(8)
C2 C3 C4 C5 0.7(8)
C1 N1 C5 C4 0.8(7)
Zn1 N1 C5 C4 175.8(4)
C1 N1 C5 C6 178.1(4)
Zn1 N1 C5 C6 -6.9(5)
C3 C4 C5 N1 -0.9(7)
C3 C4 C5 C6 -178.1(5)
C7 N3 C6 C5 -146.1(4)
C13 N3 C6 C5 88.8(5)
Zn1 N3 C6 C5 -35.6(4)
N1 C5 C6 N3 31.5(6)
C4 C5 C6 N3 -151.2(4)
C6 N3 C7 C8 75.0(4)
C13 N3 C7 C8 -158.4(4)
Zn1 N3 C7 C8 -35.1(4)
C12 N2 C8 C9 0.6(7)
Zn1 N2 C8 C9 178.5(4)
C12 N2 C8 C7 176.8(4)
Zn1 N2 C8 C7 -5.3(5)
N3 C7 C8 N2 30.1(6)
N3 C7 C8 C9 -153.7(4)
N2 C8 C9 C10 -1.4(7)
C7 C8 C9 C10 -177.5(5)
C8 C9 C10 C11 1.3(8)
C9 C10 C11 C12 -0.6(8)
C8 N2 C12 C11 0.1(7)
Zn1 N2 C12 C11 -177.6(4)
C10 C11 C12 N2 -0.1(8)
C7 N3 C13 C14 176.1(4)
C6 N3 C13 C14 -58.9(5)
Zn1 N3 C13 C14 59.1(5)
C7 N3 C13 C15 -54.3(5)
C6 N3 C13 C15 70.7(5)
Zn1 N3 C13 C15 -171.3(3)
N3 C13 C15 C20 91.9(5)
C14 C13 C15 C20 -138.8(5)
N3 C13 C15 C16 -90.6(6)
C14 C13 C15 C16 38.6(7)
C20 C15 C16 C17 1.4(11)
C13 C15 C16 C17 -176.1(7)
C15 C16 C17 C18 0.1(14)
C16 C17 C18 C19 -1.3(14)
C17 C18 C19 C20 1.1(11)
C16 C15 C20 C19 -1.7(8)
C13 C15 C20 C19 175.9(4)
C18 C19 C20 C15 0.4(8)
